data_4114923
loop_
_publ_author_name
'Zaira Dominguez'
'Hung Dang'
'M. Jane Strouse'
'Miguel A. Garcia-Garibay'

_publ_section_title
;
 Molecular "Compasses" and "Gyroscopes." III. Dynamics of a Phenylene
 Rotor and Clathrated Benzene in a Slipping-Gear Crystal Lattice
;
_journal_name_full 'Journal of the American Chemical Society'
_journal_page_first 7719
_journal_page_last 7727
_journal_paper_doi 10.1021/ja025753v
_journal_volume 124
_journal_year 2002
_chemical_formula_sum 'C60 H46'
_chemical_formula_weight 766.97
_chemical_name_systematic
; 
 ? 
;
_space_group_IT_number 2
_symmetry_cell_setting triclinic
_symmetry_space_group_name_Hall '-P 1'
_symmetry_space_group_name_H-M 'P -1'
_atom_sites_solution_hydrogens geom
_atom_sites_solution_primary direct
_atom_sites_solution_secondary difmap
_audit_creation_method SHELXL-97
_cell_angle_alpha 77.315(4)
_cell_angle_beta 76.469(4)
_cell_angle_gamma 72.970(4)
_cell_formula_units_Z 1
_cell_length_a 8.5157(19)
_cell_length_b 9.547(2)
_cell_length_c 14.467(3)
_cell_measurement_temperature 100(2)
_cell_volume 1078.8(4)
_computing_cell_refinement 'Bruker SMART'
_computing_data_collection 'Bruker SMART'
_computing_data_reduction 'Bruker SHELXTL'
_computing_molecular_graphics 'Bruker SHELXTL'
_computing_publication_material 'Bruker SHELXTL'
_computing_structure_refinement 'SHELXL-97 (Sheldrick, 1997)'
_computing_structure_solution 'SHELXS-97 (Sheldrick, 1990)'
_diffrn_ambient_temperature 100(2)
_diffrn_measured_fraction_theta_full 0.884
_diffrn_measured_fraction_theta_max 0.884
_diffrn_measurement_device_type 'CCD area detector'
_diffrn_measurement_method 'phi and omega scans'
_diffrn_radiation_monochromator graphite
_diffrn_radiation_source 'fine-focus sealed tube'
_diffrn_radiation_type MoK\a
_diffrn_radiation_wavelength 0.71073
_diffrn_reflns_av_R_equivalents 0.0197
_diffrn_reflns_av_sigmaI/netI 0.0661
_diffrn_reflns_limit_h_max 11
_diffrn_reflns_limit_h_min -9
_diffrn_reflns_limit_k_max 12
_diffrn_reflns_limit_k_min -12
_diffrn_reflns_limit_l_max 17
_diffrn_reflns_limit_l_min -18
_diffrn_reflns_number 6884
_diffrn_reflns_theta_full 28.25
_diffrn_reflns_theta_max 28.25
_diffrn_reflns_theta_min 1.47
_exptl_absorpt_coefficient_mu 0.067
_exptl_absorpt_correction_T_max 1.000000
_exptl_absorpt_correction_T_min 0.474014
_exptl_absorpt_correction_type empirical
_exptl_absorpt_process_details Sadabs(Bruker)
_exptl_crystal_colour colorless
_exptl_crystal_density_diffrn 1.181
_exptl_crystal_description prism
_exptl_crystal_F_000 406
_exptl_crystal_size_max 0.2
_exptl_crystal_size_mid 0.2
_exptl_crystal_size_min 0.1
_refine_diff_density_max 0.192
_refine_diff_density_min -0.176
_refine_diff_density_rms 0.037
_refine_ls_extinction_method none
_refine_ls_goodness_of_fit_ref 0.892
_refine_ls_hydrogen_treatment mixed
_refine_ls_matrix_type full
_refine_ls_number_parameters 271
_refine_ls_number_reflns 4725
_refine_ls_number_restraints 0
_refine_ls_restrained_S_all 0.892
_refine_ls_R_factor_all 0.0732
_refine_ls_R_factor_gt 0.0409
_refine_ls_shift/su_max 0.000
_refine_ls_shift/su_mean 0.000
_refine_ls_structure_factor_coef Fsqd
_refine_ls_weighting_details 'calc w=1/[\s^2^(Fo^2^)+(0.0375P)^2^+0.0000P] where P=(Fo^2^+2Fc^2^)/3'
_refine_ls_weighting_scheme calc
_refine_ls_wR_factor_gt 0.0793
_refine_ls_wR_factor_ref 0.0885
_reflns_number_gt 3044
_reflns_number_total 4725
_reflns_threshold_expression >2sigma(I)
_cod_data_source_file ja025753v_1.cif
_cod_data_source_block rotor3
_cod_database_code 4114923

loop_
_symmetry_equiv_pos_as_xyz
'x, y, z'
'-x, -y, -z'

loop_
_atom_site_label
_atom_site_type_symbol
_atom_site_fract_x
_atom_site_fract_y
_atom_site_fract_z
_atom_site_U_iso_or_equiv
_atom_site_adp_type
_atom_site_occupancy
_atom_site_symmetry_multiplicity
_atom_site_calc_flag
_atom_site_refinement_flags
C1 C 0.10805(17) 0.42467(15) 0.42822(9) 0.0228(3) Uani 1 1 d .
H1 H 0.1822 0.3728 0.3795 0.027 Uiso 1 1 calc R
C2 C 0.09035(17) 0.57629(15) 0.42214(9) 0.0197(3) Uani 1 1 d .
C3 C -0.01757(17) 0.64993(15) 0.49488(9) 0.0230(3) Uani 1 1 d .
H3 H -0.0292 0.7529 0.4916 0.028 Uiso 1 1 calc R
C4 C 0.18008(17) 0.65710(15) 0.34137(9) 0.0208(3) Uani 1 1 d .
C5 C 0.24950(17) 0.72815(14) 0.27454(9) 0.0190(3) Uani 1 1 d .
C6 C 0.33209(16) 0.81821(13) 0.19058(9) 0.0173(3) Uani 1 1 d .
C7 C 0.26574(17) 0.98382(14) 0.20041(9) 0.0182(3) Uani 1 1 d .
C8 C 0.10578(17) 1.03988(15) 0.24936(9) 0.0248(3) Uani 1 1 d .
H8 H 0.0374 0.9743 0.2808 0.030 Uiso 1 1 calc R
C9 C 0.04467(19) 1.19111(16) 0.25284(10) 0.0292(4) Uani 1 1 d .
H9 H -0.0644 1.2281 0.2872 0.035 Uiso 1 1 calc R
C10 C 0.1425(2) 1.28744(16) 0.20644(10) 0.0292(4) Uani 1 1 d .
H10 H 0.1000 1.3909 0.2077 0.035 Uiso 1 1 calc R
C11 C 0.30181(19) 1.23310(15) 0.15831(9) 0.0254(3) Uani 1 1 d .
H11 H 0.3697 1.2992 0.1269 0.031 Uiso 1 1 calc R
C12 C 0.36355(18) 1.08183(14) 0.15561(9) 0.0210(3) Uani 1 1 d .
H12 H 0.4739 1.0452 0.1228 0.025 Uiso 1 1 calc R
C13 C 0.29120(16) 0.78914(14) 0.09863(9) 0.0171(3) Uani 1 1 d .
C14 C 0.22997(16) 0.90285(15) 0.02829(9) 0.0209(3) Uani 1 1 d .
H14 H 0.2103 1.0031 0.0361 0.025 Uiso 1 1 calc R
C15 C 0.19685(18) 0.87162(16) -0.05399(9) 0.0249(3) Uani 1 1 d .
H15 H 0.1559 0.9506 -0.1020 0.030 Uiso 1 1 calc R
C16 C 0.22322(17) 0.72693(16) -0.06578(9) 0.0250(3) Uani 1 1 d .
H16 H 0.2002 0.7058 -0.1217 0.030 Uiso 1 1 calc R
C17 C 0.28333(18) 0.61249(15) 0.00417(9) 0.0250(3) Uani 1 1 d .
H17 H 0.3014 0.5124 -0.0036 0.030 Uiso 1 1 calc R
C18 C 0.31742(17) 0.64327(14) 0.08563(9) 0.0222(3) Uani 1 1 d .
H18 H 0.3592 0.5638 0.1332 0.027 Uiso 1 1 calc R
C19 C 0.52226(16) 0.76908(13) 0.18997(9) 0.0179(3) Uani 1 1 d .
C20 C 0.63891(17) 0.74579(14) 0.10652(10) 0.0225(3) Uani 1 1 d .
H20 H 0.6021 0.7548 0.0478 0.027 Uiso 1 1 calc R
C21 C 0.80900(18) 0.70941(15) 0.10752(11) 0.0281(3) Uani 1 1 d .
H21 H 0.8875 0.6933 0.0498 0.034 Uiso 1 1 calc R
C22 C 0.86406(18) 0.69657(15) 0.19216(11) 0.0295(4) Uani 1 1 d .
H22 H 0.9803 0.6721 0.1929 0.035 Uiso 1 1 calc R
C23 C 0.74897(19) 0.71950(16) 0.27582(11) 0.0310(4) Uani 1 1 d .
H23 H 0.7864 0.7104 0.3343 0.037 Uiso 1 1 calc R
C24 C 0.57966(18) 0.75558(15) 0.27494(10) 0.0247(3) Uani 1 1 d .
H24 H 0.5017 0.7713 0.3329 0.030 Uiso 1 1 calc R
C25 C 0.5791(2) 0.35706(18) 0.38121(12) 0.0378(4) Uani 1 1 d .
H25 H 0.5469 0.4625 0.3681 0.045 Uiso 1 1 calc R
C26 C 0.5560(2) 0.27470(19) 0.32052(11) 0.0373(4) Uani 1 1 d .
H26 H 0.5078 0.3237 0.2653 0.045 Uiso 1 1 calc R
C27 C 0.6022(2) 0.12264(19) 0.33934(12) 0.0410(4) Uani 1 1 d .
H27 H 0.5855 0.0667 0.2973 0.049 Uiso 1 1 calc R
C28 C 0.6720(2) 0.05126(19) 0.41845(13) 0.0451(4) Uani 1 1 d .
H28 H 0.7040 -0.0542 0.4313 0.054 Uiso 1 1 calc R
C29 C 0.6961(2) 0.1321(2) 0.47972(11) 0.0447(5) Uani 1 1 d .
H29 H 0.7448 0.0825 0.5347 0.054 Uiso 1 1 calc R
C30 C 0.6494(2) 0.2848(2) 0.46110(11) 0.0411(4) Uani 1 1 d .
H30 H 0.6656 0.3405 0.5034 0.049 Uiso 1 1 calc R

loop_
_atom_site_aniso_label
_atom_site_aniso_U_11
_atom_site_aniso_U_22
_atom_site_aniso_U_33
_atom_site_aniso_U_23
_atom_site_aniso_U_13
_atom_site_aniso_U_12
C1 0.0228(8) 0.0267(8) 0.0187(7) -0.0043(6) 0.0001(6) -0.0085(6)
C2 0.0196(7) 0.0254(8) 0.0155(7) 0.0015(6) -0.0043(6) -0.0104(6)
C3 0.0262(8) 0.0212(7) 0.0222(8) -0.0016(6) -0.0026(6) -0.0096(6)
C4 0.0200(7) 0.0243(8) 0.0195(7) -0.0026(6) -0.0044(6) -0.0076(6)
C5 0.0181(7) 0.0209(7) 0.0185(7) -0.0037(6) -0.0043(6) -0.0047(6)
C6 0.0180(7) 0.0178(7) 0.0158(7) -0.0008(5) -0.0012(5) -0.0067(6)
C7 0.0201(7) 0.0201(7) 0.0141(7) -0.0030(5) -0.0038(6) -0.0039(6)
C8 0.0232(8) 0.0265(8) 0.0222(8) -0.0038(6) -0.0012(6) -0.0050(6)
C9 0.0256(8) 0.0304(8) 0.0261(8) -0.0102(7) -0.0034(7) 0.0043(7)
C10 0.0393(10) 0.0198(8) 0.0281(8) -0.0078(6) -0.0119(7) 0.0003(7)
C11 0.0354(9) 0.0216(7) 0.0221(8) -0.0013(6) -0.0087(7) -0.0103(7)
C12 0.0240(8) 0.0199(7) 0.0189(7) -0.0034(6) -0.0032(6) -0.0055(6)
C13 0.0144(7) 0.0216(7) 0.0146(7) -0.0023(5) 0.0011(5) -0.0070(6)
C14 0.0205(7) 0.0211(7) 0.0203(7) -0.0019(6) -0.0027(6) -0.0056(6)
C15 0.0257(8) 0.0286(8) 0.0191(7) -0.0006(6) -0.0057(6) -0.0064(6)
C16 0.0234(8) 0.0345(9) 0.0189(7) -0.0073(6) -0.0032(6) -0.0084(7)
C17 0.0278(8) 0.0237(8) 0.0251(8) -0.0077(6) -0.0022(6) -0.0081(7)
C18 0.0255(8) 0.0199(7) 0.0198(7) -0.0014(6) -0.0039(6) -0.0052(6)
C19 0.0184(7) 0.0136(7) 0.0215(7) -0.0012(5) -0.0024(6) -0.0056(6)
C20 0.0211(8) 0.0210(7) 0.0242(8) -0.0031(6) -0.0010(6) -0.0062(6)
C21 0.0218(8) 0.0265(8) 0.0332(9) -0.0061(7) 0.0034(7) -0.0076(7)
C22 0.0178(8) 0.0235(8) 0.0482(10) -0.0067(7) -0.0078(7) -0.0048(6)
C23 0.0280(9) 0.0316(9) 0.0370(9) -0.0074(7) -0.0150(7) -0.0048(7)
C24 0.0245(8) 0.0277(8) 0.0224(8) -0.0058(6) -0.0036(6) -0.0066(6)
C25 0.0322(10) 0.0346(9) 0.0448(10) -0.0122(8) 0.0009(8) -0.0077(8)
C26 0.0320(9) 0.0484(10) 0.0296(9) -0.0070(8) -0.0083(7) -0.0047(8)
C27 0.0364(10) 0.0485(11) 0.0450(10) -0.0216(9) -0.0052(8) -0.0126(8)
C28 0.0431(11) 0.0362(10) 0.0504(11) -0.0046(8) -0.0009(9) -0.0093(8)
C29 0.0356(10) 0.0648(13) 0.0270(9) -0.0015(8) -0.0063(8) -0.0064(9)
C30 0.0313(10) 0.0631(12) 0.0368(10) -0.0260(9) 0.0001(8) -0.0158(9)

loop_
_atom_type_symbol
_atom_type_description
_atom_type_scat_dispersion_real
_atom_type_scat_dispersion_imag
_atom_type_scat_source
C C 0.0033 0.0016 'International Tables Vol C Tables 4.2.6.8 and 6.1.1.4'
H H 0.0000 0.0000 'International Tables Vol C Tables 4.2.6.8 and 6.1.1.4'

loop_
_geom_angle_atom_site_label_1
_geom_angle_atom_site_label_2
_geom_angle_atom_site_label_3
_geom_angle
_geom_angle_site_symmetry_1
C3 C1 C2 119.97(12) 2_566
C3 C2 C1 119.10(12) .
C3 C2 C4 119.97(12) .
C1 C2 C4 120.93(12) .
C1 C3 C2 120.92(13) 2_566
C5 C4 C2 177.69(15) .
C4 C5 C6 178.65(14) .
C5 C6 C7 109.44(11) .
C5 C6 C19 108.26(10) .
C7 C6 C19 109.42(10) .
C5 C6 C13 107.45(11) .
C7 C6 C13 110.90(10) .
C19 C6 C13 111.31(10) .
C12 C7 C8 118.53(12) .
C12 C7 C6 119.85(12) .
C8 C7 C6 121.54(12) .
C7 C8 C9 120.71(14) .
C10 C9 C8 120.03(14) .
C11 C10 C9 119.83(13) .
C10 C11 C12 120.16(14) .
C7 C12 C11 120.72(13) .
C14 C13 C18 118.41(12) .
C14 C13 C6 122.57(11) .
C18 C13 C6 119.02(11) .
C13 C14 C15 120.67(13) .
C16 C15 C14 120.26(13) .
C15 C16 C17 119.62(12) .
C16 C17 C18 120.22(13) .
C17 C18 C13 120.83(12) .
C20 C19 C24 118.36(13) .
C20 C19 C6 122.35(11) .
C24 C19 C6 119.19(12) .
C19 C20 C21 120.88(13) .
C22 C21 C20 120.13(14) .
C21 C22 C23 119.52(14) .
C22 C23 C24 120.41(13) .
C23 C24 C19 120.69(13) .
C30 C25 C26 119.29(16) .
C27 C26 C25 120.45(15) .
C28 C27 C26 120.16(15) .
C27 C28 C29 120.06(16) .
C30 C29 C28 119.87(15) .
C29 C30 C25 120.18(15) .

loop_
_geom_bond_atom_site_label_1
_geom_bond_atom_site_label_2
_geom_bond_distance
_geom_bond_site_symmetry_2
C1 C3 1.3823(19) 2_566
C1 C2 1.3957(18) .
C2 C3 1.3929(18) .
C2 C4 1.4408(19) .
C3 C1 1.3823(19) 2_566
C4 C5 1.1932(18) .
C5 C6 1.4849(18) .
C6 C7 1.5417(17) .
C6 C19 1.5468(18) .
C6 C13 1.5503(17) .
C7 C12 1.3881(19) .
C7 C8 1.3898(18) .
C8 C9 1.3919(18) .
C9 C10 1.380(2) .
C10 C11 1.378(2) .
C11 C12 1.3907(18) .
C13 C14 1.3847(17) .
C13 C18 1.3921(18) .
C14 C15 1.3954(18) .
C15 C16 1.3753(19) .
C16 C17 1.3817(18) .
C17 C18 1.3861(18) .
C19 C20 1.3860(17) .
C19 C24 1.3934(17) .
C20 C21 1.3899(19) .
C21 C22 1.380(2) .
C22 C23 1.382(2) .
C23 C24 1.383(2) .
C25 C30 1.379(2) .
C25 C26 1.379(2) .
C26 C27 1.370(2) .
C27 C28 1.366(2) .
C28 C29 1.379(2) .
C29 C30 1.376(2) .

loop_
_geom_torsion_atom_site_label_1
_geom_torsion_atom_site_label_2
_geom_torsion_atom_site_label_3
_geom_torsion_atom_site_label_4
_geom_torsion
_geom_torsion_site_symmetry_1
_geom_torsion_site_symmetry_4
C3 C1 C2 C3 0.8(2) 2_566 .
C3 C1 C2 C4 -178.37(12) 2_566 .
C1 C2 C3 C1 -0.8(2) . 2_566
C4 C2 C3 C1 178.37(13) . 2_566
C3 C2 C4 C5 -38(4) . .
C1 C2 C4 C5 141(4) . .
C2 C4 C5 C6 -33(9) . .
C4 C5 C6 C7 66(6) . .
C4 C5 C6 C19 -175(100) . .
C4 C5 C6 C13 -55(6) . .
C5 C6 C7 C12 154.63(11) . .
C19 C6 C7 C12 36.16(15) . .
C13 C6 C7 C12 -87.01(14) . .
C5 C6 C7 C8 -28.65(16) . .
C19 C6 C7 C8 -147.12(12) . .
C13 C6 C7 C8 89.71(14) . .
C12 C7 C8 C9 0.41(19) . .
C6 C7 C8 C9 -176.35(11) . .
C7 C8 C9 C10 0.7(2) . .
C8 C9 C10 C11 -1.3(2) . .
C9 C10 C11 C12 0.6(2) . .
C8 C7 C12 C11 -1.05(19) . .
C6 C7 C12 C11 175.77(11) . .
C10 C11 C12 C7 0.54(19) . .
C5 C6 C13 C14 129.97(13) . .
C7 C6 C13 C14 10.41(17) . .
C19 C6 C13 C14 -111.66(13) . .
C5 C6 C13 C18 -50.29(16) . .
C7 C6 C13 C18 -169.85(12) . .
C19 C6 C13 C18 68.07(15) . .
C18 C13 C14 C15 -0.6(2) . .
C6 C13 C14 C15 179.18(13) . .
C13 C14 C15 C16 0.6(2) . .
C14 C15 C16 C17 -0.2(2) . .
C15 C16 C17 C18 -0.2(2) . .
C16 C17 C18 C13 0.3(2) . .
C14 C13 C18 C17 0.1(2) . .
C6 C13 C18 C17 -179.64(12) . .
C5 C6 C19 C20 135.79(12) . .
C7 C6 C19 C20 -105.01(13) . .
C13 C6 C19 C20 17.92(16) . .
C5 C6 C19 C24 -47.91(15) . .
C7 C6 C19 C24 71.29(14) . .
C13 C6 C19 C24 -165.79(11) . .
C24 C19 C20 C21 0.20(19) . .
C6 C19 C20 C21 176.52(12) . .
C19 C20 C21 C22 -0.3(2) . .
C20 C21 C22 C23 0.3(2) . .
C21 C22 C23 C24 -0.2(2) . .
C22 C23 C24 C19 0.2(2) . .
C20 C19 C24 C23 -0.14(19) . .
C6 C19 C24 C23 -176.58(12) . .
C30 C25 C26 C27 0.1(3) . .
C25 C26 C27 C28 -0.2(3) . .
C26 C27 C28 C29 0.1(3) . .
C27 C28 C29 C30 0.1(3) . .
C28 C29 C30 C25 -0.2(3) . .
C26 C25 C30 C29 0.1(2) . .
